data_4080544
loop_
_publ_author_name
'Mahdi, Tayseer'
'del Castillo, Jon Nathaniel'
'Stephan, Douglas W.'

_publ_section_title
;
 Metal-Free Hydrogenation ofN-Based Heterocycles
;
_journal_issue 6
_journal_name_full Organometallics
_journal_page_first 1971
_journal_paper_doi 10.1021/om4000727
_journal_volume 32
_journal_year 2013
_chemical_formula_sum 'C28 H21 B F15 N'
_chemical_formula_weight 667.27
_chemical_name_systematic
; 
 ? 
;
_space_group_IT_number 2
_symmetry_cell_setting triclinic
_symmetry_space_group_name_Hall '-P 1'
_symmetry_space_group_name_H-M 'P -1'
_atom_sites_solution_hydrogens geom
_atom_sites_solution_primary direct
_atom_sites_solution_secondary difmap
_audit_creation_method SHELXL-97
_cell_angle_alpha 102.296(2)
_cell_angle_beta 100.079(2)
_cell_angle_gamma 90.901(2)
_cell_formula_units_Z 2
_cell_length_a 9.7752(4)
_cell_length_b 12.0580(4)
_cell_length_c 12.1120(5)
_cell_measurement_reflns_used 9978
_cell_measurement_temperature 150(2)
_cell_measurement_theta_max 27.55
_cell_measurement_theta_min 2.49
_cell_volume 1371.27(9)
_computing_cell_refinement 'Bruker SMART'
_computing_data_collection 'Bruker SMART'
_computing_data_reduction 'Bruker SAINT'
_computing_molecular_graphics 'Bruker SHELXTL'
_computing_publication_material 'Bruker SHELXTL'
_computing_structure_refinement 'SHELXL-97 (Sheldrick, 1997)'
_computing_structure_solution 'SHELXS-97 (Sheldrick, 1990)'
_diffrn_ambient_temperature 150(2)
_diffrn_measured_fraction_theta_full 1.000
_diffrn_measured_fraction_theta_max 1.000
_diffrn_measurement_device_type 'CCD area detector'
_diffrn_measurement_method 'phi and omega scans'
_diffrn_radiation_monochromator graphite
_diffrn_radiation_source 'fine-focus sealed tube'
_diffrn_radiation_type MoK\a
_diffrn_radiation_wavelength 0.71073
_diffrn_reflns_av_R_equivalents 0.0245
_diffrn_reflns_av_sigmaI/netI 0.0219
_diffrn_reflns_limit_h_max 11
_diffrn_reflns_limit_h_min -11
_diffrn_reflns_limit_k_max 14
_diffrn_reflns_limit_k_min -14
_diffrn_reflns_limit_l_max 14
_diffrn_reflns_limit_l_min -14
_diffrn_reflns_number 20198
_diffrn_reflns_theta_full 25.00
_diffrn_reflns_theta_max 25.00
_diffrn_reflns_theta_min 1.73
_exptl_absorpt_coefficient_mu 0.165
_exptl_absorpt_correction_T_max 0.7456
_exptl_absorpt_correction_T_min 0.7120
_exptl_absorpt_correction_type multi-scan
_exptl_absorpt_process_details sadabs
_exptl_crystal_density_diffrn 1.616
_exptl_crystal_density_method 'not measured'
_exptl_crystal_F_000 672
_exptl_crystal_size_max 0.23
_exptl_crystal_size_mid 0.21
_exptl_crystal_size_min 0.17
_refine_diff_density_max 1.057
_refine_diff_density_min -0.200
_refine_diff_density_rms 0.043
_refine_ls_extinction_method none
_refine_ls_goodness_of_fit_ref 1.036
_refine_ls_hydrogen_treatment mixed
_refine_ls_matrix_type full
_refine_ls_number_parameters 406
_refine_ls_number_reflns 4841
_refine_ls_number_restraints 0
_refine_ls_restrained_S_all 1.036
_refine_ls_R_factor_all 0.0461
_refine_ls_R_factor_gt 0.0362
_refine_ls_shift/su_max 0.000
_refine_ls_shift/su_mean 0.000
_refine_ls_structure_factor_coef Fsqd
_refine_ls_weighting_details 'calc w=1/[\s^2^(Fo^2^)+(0.0477P)^2^+0.6642P] where P=(Fo^2^+2Fc^2^)/3'
_refine_ls_weighting_scheme calc
_refine_ls_wR_factor_gt 0.0907
_refine_ls_wR_factor_ref 0.0971
_reflns_number_gt 3994
_reflns_number_total 4841
_reflns_threshold_expression >2sigma(I)
_cod_data_source_file om4000727_si_003.cif
_cod_data_source_block tm069_0m
_cod_depositor_comments
;
The following automatic conversions were performed:

'_symmetry_cell_setting' value 'Triclinic' changed to 'triclinic'
according to /home/saulius/struct/CIF-dictionaries/cif_core.dic
dictionary named 'cif_core.dic' version 2.4.2 from 2011-04-26.

Automatic conversion script
Id: cif_fix_values 1891 2012-01-12 08:04:46Z andrius 
;
_cod_original_sg_symbol_H-M P-1
_cod_database_code 4080544

loop_
_symmetry_equiv_pos_as_xyz
'x, y, z'
'-x, -y, -z'

loop_
_atom_site_label
_atom_site_type_symbol
_atom_site_fract_x
_atom_site_fract_y
_atom_site_fract_z
_atom_site_U_iso_or_equiv
_atom_site_adp_type
_atom_site_occupancy
_atom_site_symmetry_multiplicity
_atom_site_calc_flag
_atom_site_refinement_flags
F1 F 0.52092(11) 0.05252(9) 0.75882(10) 0.0340(3) Uani 1 1 d .
F2 F 0.77916(13) 0.06574(11) 0.86992(12) 0.0495(3) Uani 1 1 d .
F3 F 0.95117(12) 0.25267(12) 0.89334(12) 0.0535(4) Uani 1 1 d .
F4 F 0.85407(12) 0.42876(9) 0.79909(11) 0.0436(3) Uani 1 1 d .
F5 F 0.59100(11) 0.42088(8) 0.69013(10) 0.0329(3) Uani 1 1 d .
F6 F 0.42634(11) 0.35852(9) 0.89801(8) 0.0305(3) Uani 1 1 d .
F7 F 0.28467(13) 0.52834(10) 0.99071(9) 0.0394(3) Uani 1 1 d .
F8 F 0.08022(12) 0.61659(10) 0.85755(12) 0.0452(3) Uani 1 1 d .
F9 F 0.02105(13) 0.53023(11) 0.62752(12) 0.0515(4) Uani 1 1 d .
F10 F 0.16374(12) 0.35951(10) 0.53089(9) 0.0390(3) Uani 1 1 d .
F11 F 0.22142(13) 0.17081(9) 0.81035(9) 0.0400(3) Uani 1 1 d .
F12 F 0.05217(13) -0.01397(10) 0.76966(11) 0.0473(3) Uani 1 1 d .
F13 F 0.02579(12) -0.16948(9) 0.56718(10) 0.0408(3) Uani 1 1 d .
F14 F 0.16974(14) -0.13349(9) 0.40520(10) 0.0421(3) Uani 1 1 d .
F15 F 0.33991(13) 0.05108(9) 0.44230(9) 0.0355(3) Uani 1 1 d .
N N 0.36183(15) 0.21739(13) 0.30615(13) 0.0255(3) Uani 1 1 d .
H0A H 0.3905 0.1472 0.2747 0.031 Uiso 1 1 calc R
H0B H 0.3878 0.2296 0.3847 0.031 Uiso 1 1 calc R
C1 C 0.54069(18) 0.23682(14) 0.71665(14) 0.0198(4) Uani 1 1 d .
C2 C 0.59761(19) 0.15051(14) 0.76596(16) 0.0243(4) Uani 1 1 d .
C3 C 0.7323(2) 0.15459(16) 0.82516(17) 0.0301(4) Uani 1 1 d .
C4 C 0.81982(19) 0.24829(17) 0.83727(17) 0.0320(5) Uani 1 1 d .
C5 C 0.77014(19) 0.33644(15) 0.78936(17) 0.0291(4) Uani 1 1 d .
C6 C 0.63468(18) 0.32924(14) 0.73209(15) 0.0227(4) Uani 1 1 d .
C7 C 0.30280(17) 0.34976(14) 0.70893(14) 0.0201(4) Uani 1 1 d .
C8 C 0.32761(17) 0.39855(14) 0.82569(15) 0.0216(4) Uani 1 1 d .
C9 C 0.25507(19) 0.48624(15) 0.87643(15) 0.0253(4) Uani 1 1 d .
C10 C 0.15116(19) 0.53025(15) 0.80965(18) 0.0289(4) Uani 1 1 d .
C11 C 0.12211(19) 0.48626(16) 0.69324(17) 0.0301(4) Uani 1 1 d .
C12 C 0.19755(18) 0.39877(15) 0.64625(15) 0.0246(4) Uani 1 1 d .
C13 C 0.28567(17) 0.12402(14) 0.62690(14) 0.0197(4) Uani 1 1 d .
C14 C 0.20934(18) 0.09953(15) 0.70615(15) 0.0241(4) Uani 1 1 d .
C15 C 0.12244(19) 0.00426(16) 0.68822(16) 0.0274(4) Uani 1 1 d .
C16 C 0.10888(18) -0.07503(15) 0.58626(16) 0.0255(4) Uani 1 1 d .
C17 C 0.18297(19) -0.05676(15) 0.50513(15) 0.0254(4) Uani 1 1 d .
C18 C 0.26873(18) 0.04066(14) 0.52722(14) 0.0215(4) Uani 1 1 d .
C19 C 0.20489(19) 0.21709(17) 0.27529(17) 0.0322(4) Uani 1 1 d .
H6A H 0.1624 0.1558 0.3033 0.039 Uiso 1 1 calc R
H6B H 0.1728 0.2905 0.3134 0.039 Uiso 1 1 calc R
C20 C 0.15849(19) 0.19884(16) 0.14687(17) 0.0312(4) Uani 1 1 d .
H4A H 0.0565 0.2052 0.1290 0.037 Uiso 1 1 calc R
H4B H 0.1798 0.1213 0.1097 0.037 Uiso 1 1 calc R
C21 C 0.2311(2) 0.28583(16) 0.09863(17) 0.0305(4) Uani 1 1 d .
H9A H 0.2050 0.2675 0.0138 0.037 Uiso 1 1 calc R
H9B H 0.1991 0.3623 0.1274 0.037 Uiso 1 1 calc R
C22 C 0.38905(19) 0.28733(15) 0.13282(15) 0.0253(4) Uani 1 1 d .
H8A H 0.4278 0.3538 0.1087 0.030 Uiso 1 1 calc R
C23 C 0.4535(2) 0.18140(16) 0.07219(16) 0.0304(4) Uani 1 1 d .
H5A H 0.4157 0.1132 0.0923 0.037 Uiso 1 1 calc R
H5B H 0.4276 0.1729 -0.0121 0.037 Uiso 1 1 calc R
C24 C 0.6120(2) 0.18929(18) 0.10663(18) 0.0370(5) Uani 1 1 d .
H2A H 0.6498 0.1179 0.0698 0.044 Uiso 1 1 calc R
H2B H 0.6508 0.2525 0.0790 0.044 Uiso 1 1 calc R
C25 C 0.6563(2) 0.20934(18) 0.23650(18) 0.0349(5) Uani 1 1 d .
H3A H 0.7589 0.2205 0.2565 0.042 Uiso 1 1 calc R
H3B H 0.6290 0.1409 0.2622 0.042 Uiso 1 1 calc R
C26 C 0.5916(2) 0.31228(16) 0.30057(16) 0.0305(4) Uani 1 1 d .
H7A H 0.6282 0.3797 0.2767 0.037 Uiso 1 1 calc R
C27 C 0.43381(19) 0.30789(14) 0.26353(15) 0.0238(4) Uani 1 1 d .
H10A H 0.4005 0.3832 0.2980 0.029 Uiso 1 1 calc R
C28 C 0.6389(2) 0.3337(2) 0.43059(19) 0.0485(6) Uani 1 1 d .
H1A H 0.5950 0.4006 0.4676 0.073 Uiso 1 1 calc R
H1B H 0.7403 0.3469 0.4496 0.073 Uiso 1 1 calc R
H1C H 0.6118 0.2672 0.4581 0.073 Uiso 1 1 calc R
B1 B 0.3827(2) 0.24166(16) 0.64687(16) 0.0198(4) Uani 1 1 d .
H99A H 0.3909 0.2538 0.5691 0.024 Uiso 1 1 calc R

loop_
_atom_site_aniso_label
_atom_site_aniso_U_11
_atom_site_aniso_U_22
_atom_site_aniso_U_33
_atom_site_aniso_U_23
_atom_site_aniso_U_13
_atom_site_aniso_U_12
F1 0.0319(6) 0.0243(5) 0.0517(7) 0.0183(5) 0.0113(5) 0.0014(4)
F2 0.0412(7) 0.0516(8) 0.0651(9) 0.0325(7) 0.0089(6) 0.0211(6)
F3 0.0242(6) 0.0690(9) 0.0584(9) 0.0026(7) -0.0032(6) 0.0056(6)
F4 0.0327(6) 0.0315(6) 0.0604(8) -0.0071(6) 0.0139(6) -0.0129(5)
F5 0.0384(6) 0.0185(5) 0.0444(7) 0.0094(5) 0.0114(5) -0.0009(4)
F6 0.0344(6) 0.0388(6) 0.0179(5) 0.0061(5) 0.0029(4) 0.0120(5)
F7 0.0482(7) 0.0402(7) 0.0261(6) -0.0066(5) 0.0135(5) 0.0053(5)
F8 0.0394(7) 0.0326(6) 0.0657(9) 0.0034(6) 0.0233(6) 0.0147(5)
F9 0.0407(7) 0.0561(8) 0.0581(8) 0.0212(7) -0.0020(6) 0.0245(6)
F10 0.0428(7) 0.0450(7) 0.0240(6) 0.0063(5) -0.0071(5) 0.0070(5)
F11 0.0609(8) 0.0353(6) 0.0227(6) -0.0053(5) 0.0208(5) -0.0170(6)
F12 0.0557(8) 0.0439(7) 0.0457(7) -0.0008(6) 0.0331(6) -0.0193(6)
F13 0.0359(6) 0.0325(6) 0.0496(7) -0.0013(5) 0.0104(5) -0.0165(5)
F14 0.0641(8) 0.0288(6) 0.0275(6) -0.0093(5) 0.0121(6) -0.0094(5)
F15 0.0592(8) 0.0251(6) 0.0268(6) 0.0017(5) 0.0252(5) -0.0016(5)
N 0.0280(8) 0.0287(8) 0.0224(8) 0.0108(6) 0.0055(6) -0.0025(6)
C1 0.0251(9) 0.0176(8) 0.0178(8) 0.0004(7) 0.0106(7) 0.0020(7)
C2 0.0274(10) 0.0201(9) 0.0274(10) 0.0042(7) 0.0113(8) 0.0019(7)
C3 0.0308(10) 0.0312(10) 0.0317(11) 0.0099(8) 0.0102(8) 0.0125(8)
C4 0.0209(9) 0.0409(11) 0.0296(10) -0.0016(9) 0.0034(8) 0.0059(8)
C5 0.0260(10) 0.0247(9) 0.0323(10) -0.0081(8) 0.0123(8) -0.0059(8)
C6 0.0282(10) 0.0172(8) 0.0239(9) 0.0017(7) 0.0112(7) 0.0025(7)
C7 0.0217(9) 0.0190(8) 0.0209(9) 0.0057(7) 0.0059(7) -0.0019(7)
C8 0.0208(9) 0.0242(9) 0.0214(9) 0.0073(7) 0.0048(7) 0.0015(7)
C9 0.0268(9) 0.0254(9) 0.0236(9) 0.0005(8) 0.0107(8) -0.0014(7)
C10 0.0239(9) 0.0204(9) 0.0451(12) 0.0049(8) 0.0162(9) 0.0038(7)
C11 0.0231(9) 0.0295(10) 0.0395(12) 0.0144(9) 0.0021(8) 0.0055(8)
C12 0.0252(9) 0.0255(9) 0.0217(9) 0.0052(8) 0.0008(7) -0.0015(7)
C13 0.0199(8) 0.0210(8) 0.0185(9) 0.0060(7) 0.0027(7) 0.0027(7)
C14 0.0264(9) 0.0258(9) 0.0178(9) -0.0007(7) 0.0053(7) -0.0029(7)
C15 0.0242(9) 0.0316(10) 0.0288(10) 0.0059(8) 0.0125(8) -0.0027(8)
C16 0.0200(9) 0.0226(9) 0.0311(10) 0.0031(8) 0.0008(8) -0.0041(7)
C17 0.0306(10) 0.0226(9) 0.0194(9) -0.0014(7) 0.0017(8) 0.0022(7)
C18 0.0271(9) 0.0221(9) 0.0176(9) 0.0060(7) 0.0078(7) 0.0037(7)
C19 0.0253(10) 0.0375(11) 0.0382(11) 0.0136(9) 0.0106(8) 0.0002(8)
C20 0.0237(9) 0.0294(10) 0.0384(11) 0.0056(9) 0.0017(8) 0.0042(8)
C21 0.0342(11) 0.0303(10) 0.0276(10) 0.0093(8) 0.0025(8) 0.0098(8)
C22 0.0316(10) 0.0240(9) 0.0228(9) 0.0100(8) 0.0058(8) 0.0021(8)
C23 0.0340(10) 0.0328(10) 0.0243(10) 0.0044(8) 0.0068(8) 0.0054(8)
C24 0.0348(11) 0.0401(11) 0.0392(12) 0.0085(10) 0.0151(9) 0.0066(9)
C25 0.0231(10) 0.0437(12) 0.0413(12) 0.0182(10) 0.0042(9) -0.0001(9)
C26 0.0318(10) 0.0357(11) 0.0260(10) 0.0121(8) 0.0046(8) -0.0092(8)
C27 0.0311(10) 0.0191(8) 0.0231(9) 0.0068(7) 0.0079(8) -0.0033(7)
C28 0.0390(12) 0.0726(16) 0.0310(12) 0.0132(11) -0.0021(10) -0.0174(11)
B1 0.0256(10) 0.0206(10) 0.0150(9) 0.0056(8) 0.0067(8) -0.0002(8)

loop_
_atom_type_symbol
_atom_type_description
_atom_type_scat_dispersion_real
_atom_type_scat_dispersion_imag
_atom_type_scat_source
C C 0.0033 0.0016 'International Tables Vol C Tables 4.2.6.8 and 6.1.1.4'
H H 0.0000 0.0000 'International Tables Vol C Tables 4.2.6.8 and 6.1.1.4'
B B 0.0013 0.0007 'International Tables Vol C Tables 4.2.6.8 and 6.1.1.4'
N N 0.0061 0.0033 'International Tables Vol C Tables 4.2.6.8 and 6.1.1.4'
F F 0.0171 0.0103 'International Tables Vol C Tables 4.2.6.8 and 6.1.1.4'

loop_
_geom_angle_atom_site_label_1
_geom_angle_atom_site_label_2
_geom_angle_atom_site_label_3
_geom_angle
C19 N C27 112.29(14)
C2 C1 C6 112.77(16)
C2 C1 B1 128.29(15)
C6 C1 B1 118.93(15)
F1 C2 C3 114.64(16)
F1 C2 C1 121.06(16)
C3 C2 C1 124.30(17)
F2 C3 C4 119.80(17)
F2 C3 C2 120.15(17)
C4 C3 C2 120.04(17)
F3 C4 C5 120.86(18)
F3 C4 C3 120.58(18)
C5 C4 C3 118.55(17)
F4 C5 C4 119.75(17)
F4 C5 C6 120.80(18)
C4 C5 C6 119.45(17)
F5 C6 C5 116.38(15)
F5 C6 C1 118.73(15)
C5 C6 C1 124.89(17)
C12 C7 C8 113.41(16)
C12 C7 B1 121.22(15)
C8 C7 B1 125.34(15)
F6 C8 C9 115.65(15)
F6 C8 C7 120.09(15)
C9 C8 C7 124.24(16)
F7 C9 C10 119.90(16)
F7 C9 C8 120.65(16)
C10 C9 C8 119.45(17)
F8 C10 C9 120.26(18)
F8 C10 C11 120.55(17)
C9 C10 C11 119.18(17)
F9 C11 C10 119.19(17)
F9 C11 C12 121.47(18)
C10 C11 C12 119.34(17)
F10 C12 C11 116.30(16)
F10 C12 C7 119.33(16)
C11 C12 C7 124.37(17)
C18 C13 C14 113.08(15)
C18 C13 B1 122.92(15)
C14 C13 B1 123.98(15)
F11 C14 C15 115.78(15)
F11 C14 C13 119.63(15)
C15 C14 C13 124.57(16)
F12 C15 C14 121.15(16)
F12 C15 C16 119.39(15)
C14 C15 C16 119.45(16)
F13 C16 C17 120.53(16)
F13 C16 C15 120.58(16)
C17 C16 C15 118.88(16)
F14 C17 C16 119.22(16)
F14 C17 C18 121.34(16)
C16 C17 C18 119.44(16)
F15 C18 C13 120.00(15)
F15 C18 C17 115.43(15)
C13 C18 C17 124.57(16)
C20 C19 N 110.68(15)
C19 C20 C21 111.20(15)
C22 C21 C20 111.77(15)
C21 C22 C27 111.12(15)
C21 C22 C23 113.80(15)
C27 C22 C23 111.09(15)
C24 C23 C22 111.51(16)
C25 C24 C23 110.97(16)
C24 C25 C26 112.81(16)
C28 C26 C25 112.64(18)
C28 C26 C27 113.33(16)
C25 C26 C27 112.15(15)
N C27 C26 112.11(14)
N C27 C22 108.74(13)
C26 C27 C22 112.34(15)
C1 B1 C7 111.71(13)
C1 B1 C13 114.06(14)
C7 B1 C13 109.54(14)

loop_
_geom_bond_atom_site_label_1
_geom_bond_atom_site_label_2
_geom_bond_distance
F1 C2 1.368(2)
F2 C3 1.352(2)
F3 C4 1.338(2)
F4 C5 1.345(2)
F5 C6 1.356(2)
F6 C8 1.353(2)
F7 C9 1.347(2)
F8 C10 1.344(2)
F9 C11 1.346(2)
F10 C12 1.356(2)
F11 C14 1.352(2)
F12 C15 1.348(2)
F13 C16 1.343(2)
F14 C17 1.342(2)
F15 C18 1.364(2)
N C19 1.514(2)
N C27 1.515(2)
C1 C2 1.384(2)
C1 C6 1.393(2)
C1 B1 1.634(3)
C2 C3 1.379(3)
C3 C4 1.373(3)
C4 C5 1.372(3)
C5 C6 1.375(3)
C7 C12 1.386(2)
C7 C8 1.388(2)
C7 B1 1.641(3)
C8 C9 1.378(3)
C9 C10 1.371(3)
C10 C11 1.373(3)
C11 C12 1.377(3)
C13 C18 1.380(2)
C13 C14 1.389(2)
C13 B1 1.643(2)
C14 C15 1.374(2)
C15 C16 1.376(3)
C16 C17 1.369(3)
C17 C18 1.382(2)
C19 C20 1.509(3)
C20 C21 1.526(3)
C21 C22 1.526(3)
C22 C27 1.532(2)
C22 C23 1.535(3)
C23 C24 1.528(3)
C24 C25 1.522(3)
C25 C26 1.526(3)
C26 C28 1.526(3)
C26 C27 1.526(3)
